data_4322072
loop_
_publ_author_name
'Takafumi Iwasa'
'Hitoshi Shimada'
'Atsushi Takami'
'Hiroyuki Matsuzaka'
'Youichi Ishii'
'Masanobu Hidai'

_publ_contact_author
;
  Masanobu Hidai
  Department of Chemistry and Biotechnology, Graduate School of Engineering,
  The University of Tokyo, Hongo, Bunkyo-Ku, Tokyo 113-8656, Japan
;
_publ_contact_author_fax ' +81-3-5800-6945 '
_publ_contact_author_phone ' +81-3-3812-2111 ext 7261 '
_publ_section_title
;
 Preparation of Cationic Dinuclear Hydrido Complexes of Ruthenium,
 Rhodium, and Iridium with Bridging Thiolato Ligands and Their Reactions
 with Nitrosobenzene
;
_journal_name_full 'Inorganic Chemistry'
_journal_page_first 2851
_journal_page_last 2859
_journal_paper_doi 10.1021/ic981274e
_journal_volume 38
_journal_year 1999
_chemical_formula_sum 'C26 H45 B F4 Ir2 S2'
_space_group_IT_number 14
_symmetry_cell_setting monoclinic
_symmetry_Int_Tables_number 14
_symmetry_space_group_name_Hall '-P 2yn'
_symmetry_space_group_name_H-M 'P 1 21/n 1'
_audit_creation_date 'Fri Jun  5 12:23:02 1998'
_audit_creation_method 'from TEXRAY.INF file'
_cell_angle_alpha 90
_cell_angle_beta 104.28(2)
_cell_angle_gamma 90
_cell_formula_units_Z 4.00
_cell_length_a 9.334(3)
_cell_length_b 21.871(1)
_cell_length_c 15.644(3)
_cell_measurement_reflns_used 25
_cell_measurement_temperature 20.0
_cell_measurement_theta_max 37.95
_cell_measurement_theta_min 32.75
_cell_volume 3095.0(12)
_computing_cell_refinement 'MSC/AFC Diffractometer Control'
_computing_data_collection 'MSC/AFC Diffractometer Control'
_computing_data_reduction 'teXsan: PROCESS (MSC)'
_computing_publication_material 'teXsan: FINISH (MSC)'
_computing_structure_refinement 'teXsan: LS (MSC)'
_computing_structure_solution 'DIRDIF92 (PATTY)'
_diffrn_ambient_temperature 20.0
_diffrn_measurement_device AFC7R
_diffrn_measurement_method 'omega/2-theta scans'
_diffrn_orient_matrix_UB_11 -0.10314
_diffrn_orient_matrix_UB_12 0.01144
_diffrn_orient_matrix_UB_13 -0.03173
_diffrn_orient_matrix_UB_21 0.02232
_diffrn_orient_matrix_UB_22 0.04385
_diffrn_orient_matrix_UB_23 0.01600
_diffrn_orient_matrix_UB_31 0.03293
_diffrn_orient_matrix_UB_32 0.00610
_diffrn_orient_matrix_UB_33 -0.05557
_diffrn_radiation_monochromator graphite
_diffrn_radiation_source 'X-ray tube'
_diffrn_radiation_type MoKalpha
_diffrn_radiation_wavelength 0.7107
_diffrn_reflns_av_R_equivalents 2.69
_diffrn_reflns_limit_h_max 12
_diffrn_reflns_limit_h_min 0
_diffrn_reflns_limit_k_max 19
_diffrn_reflns_limit_k_min 0
_diffrn_reflns_limit_l_max 13
_diffrn_reflns_limit_l_min -3
_diffrn_reflns_number 7721
_diffrn_reflns_theta_max 27.4974
_diffrn_reflns_theta_min 2.50
_diffrn_standards_decay_% -2.56
_diffrn_standards_interval_count 150
_diffrn_standards_number 3
_exptl_absorpt_coefficient_mu_cm 87.870
_exptl_absorpt_correction_T_max 1.000
_exptl_absorpt_correction_T_min 0.835
_exptl_absorpt_correction_type psi-scan
_exptl_crystal_colour orange
_exptl_crystal_density_diffrn 1.916
_exptl_crystal_description prismatic
_exptl_crystal_F_000 1712.00
_exptl_crystal_size_max 0.300
_exptl_crystal_size_mid 0.200
_exptl_crystal_size_min 0.150
_refine_diff_density_max -0.74410
_refine_diff_density_min 1.02810
_refine_ls_extinction_coef 0.59521
_refine_ls_extinction_method Zachariasen_type_2_Gaussian_isotropic
_refine_ls_goodness_of_fit_obs 1.310
_refine_ls_matrix_type full
_refine_ls_number_parameters 11
_refine_ls_number_reflns 4423
_refine_ls_number_restraints 0
_refine_ls_R_factor_obs 0.0370
_refine_ls_shift/esd_max 1.6590
_refine_ls_structure_factor_coef F
_refine_ls_weighting_scheme sigma
_refine_ls_wR_factor_obs 0.0260
_cod_data_source_file ic981274e_3.cif
_cod_data_source_block '[Cp*Ir(-H)(SPri)2IrCp*][BF4](compound7b)'
_cod_depositor_comments
;
 Changing the values of the _geom_angle_atom_site_label_1,
 _geom_angle_atom_site_label_2, _geom_angle_atom_site_label_3,
 _geom_bond_atom_site_label_1 and _geom_bond_atom_site_label_2
 data items to match the _atom_site_label data item values.

 Antanas Vaitkus,
 2017-01-29

 Changing the _geom_bond_publ_flag tag to the _geom_angle_publ_flag tag
 and the _geom_angle_publ_flag tag to the _geom_bond_publ_flag tag.

 Antanas Vaitkus,
 2017-01-29
;
_cod_original_cell_volume 3095(1)
_cod_original_sg_symbol_H-M 'P 21/n '
_cod_original_formula_sum 'C26 H45 Ir2 S2 F4 B'
_cod_database_code 4322072

loop_
_symmetry_equiv_pos_as_xyz
'   +x,   +y,   +z'
1/2-x,1/2+y,1/2-z
'   -x,   -y,   -z'
1/2+x,1/2-y,1/2+z

loop_
_atom_site_aniso_label
_atom_site_aniso_U_11
_atom_site_aniso_U_22
_atom_site_aniso_U_33
_atom_site_aniso_U_12
_atom_site_aniso_U_13
_atom_site_aniso_U_23
Ir1 0.0451(2) 0.0356(2) 0.0405(2) 0.0008(2) 0.0178(2) 0.0019(2)
Ir2 0.0488 0.0351 0.0371 -0.0034 0.0123 0.0015
S1 0.0510 0.0351 0.0466 -0.0016 0.0179 -0.0016
S2 0.0438 0.0373 0.0449 -0.0025 0.0116 -0.0028
F1 0.1816 0.1117 0.1944 0.0277 0.1134 0.0468
F2 0.1515 0.1339 0.2843 0.0030 0.1107 0.0369
F3 0.1819 0.3281 0.2271 0.1025 -0.0003 0.0720
F4 0.2739 0.3198 0.4341 -0.1679 0.2104 -0.3141
C1 0.0625 0.0983 0.0400 -0.0044 0.0281 0.0041
C2 0.1147 0.0655 0.0575 0.0046 0.0425 0.0225
C3 0.0971 0.0605 0.0870 -0.0381 0.0641 -0.0217
C4 0.0409 0.1179 0.0525 -0.0118 0.0268 0.0029
C5 0.0592 0.0621 0.0583 0.0028 0.0326 0.0090
C6 0.1008 0.1848 0.0457 -0.0054 0.0210 0.0130
C7 0.2541 0.1328 0.1556 0.1036 0.1353 0.1175
C8 0.2595 0.1304 0.1962 -0.1452 0.1776 -0.0999
C9 0.0470 0.2499 0.1022 -0.0004 0.0193 0.0105
C10 0.1179 0.0854 0.1321 0.0070 0.0801 -0.0117
C11 0.0780 0.0625 0.0489 -0.0251 -0.0023 0.0119
C12 0.1147 0.0499 0.0538 0.0006 0.0250 0.0020
C13 0.0771 0.0584 0.0567 0.0106 0.0315 0.0150
C14 0.0853 0.0299 0.0417 -0.0125 0.0089 0.0108
C15 0.0776 0.0671 0.0551 0.0136 0.0140 0.0317
C16 0.1124 0.1303 0.1167 -0.0666 -0.0532 0.0651
C17 0.2772 0.0762 0.0440 0.0130 0.0271 -0.0117
C18 0.1203 0.1091 0.1236 0.0207 0.0809 0.0443
C19 0.1628 0.0477 0.0758 -0.0378 0.0135 0.0176
C20 0.1009 0.1290 0.1019 0.0671 0.0525 0.0614
C21 0.0565 0.0427 0.0606 0.0118 0.0155 -0.0123
C22 0.1211 0.0438 0.1141 0.0400 0.0485 0.0146
C23 0.0899 0.0967 0.1330 0.0327 0.0624 0.0049
C24 0.0553 0.0454 0.0606 -0.0068 0.0094 -0.0102
C25 0.0777 0.0781 0.0561 -0.0099 -0.0034 -0.0179
C26 0.0777 0.0543 0.0636 -0.0063 0.0127 -0.0022
B1 0.1292 0.0409 0.3704 0.0277 0.1468 0.0589

loop_
_atom_site_label
_atom_site_fract_x
_atom_site_fract_y
_atom_site_fract_z
_atom_site_U_iso_or_equiv
_atom_site_thermal_displace_type
_atom_site_calc_flag
_atom_site_calc_attached_atom
Ir1 0.82211(4) 0.42908(2) 0.17970(2) 0.03912(9) Uij ? ?
Ir2 0.7716 0.3779 0.3317 0.0400 Uij ? ?
S1 0.7871 0.4833 0.3036 0.0432 Uij ? ?
S2 0.5934 0.3881 0.1960 0.0419 Uij ? ?
F1 0.8609 0.3185 0.6905 0.1508 Uij ? ?
F2 0.7660 0.2459 0.7481 0.1799 Uij ? ?
F3 0.6252 0.3105 0.6814 0.2546 Uij ? ?
F4 0.7538 0.3349 0.7920 0.3211 Uij ? ?
C1 0.8257 0.4297 0.0398 0.0642 Uij ? ?
C2 0.8389 0.4890 0.0704 0.0755 Uij ? ?
C3 0.9698 0.4926 0.1387 0.0743 Uij ? ?
C4 1.0362 0.4337 0.1500 0.0678 Uij ? ?
C5 0.9465 0.3934 0.0861 0.0567 Uij ? ?
C6 0.7027 0.4082 -0.0373 0.1099 Uij ? ?
C7 0.7434 0.5433 0.0312 0.1660 Uij ? ?
C8 1.0378 0.5489 0.1900 0.1741 Uij ? ?
C9 1.1781 0.4157 0.2119 0.1329 Uij ? ?
C10 0.9818 0.3304 0.0644 0.1032 Uij ? ?
C11 0.9368 0.3558 0.4518 0.0663 Uij ? ?
C12 0.8118 0.3764 0.4739 0.0720 Uij ? ?
C13 0.6915 0.3367 0.4381 0.0614 Uij ? ?
C14 0.7496 0.2884 0.3947 0.0535 Uij ? ?
C15 0.9018 0.3011 0.4025 0.0670 Uij ? ?
C16 1.0929 0.3815 0.4799 0.1341 Uij ? ?
C17 0.8019 0.4294 0.5347 0.1347 Uij ? ?
C18 0.5380 0.3381 0.4517 0.1087 Uij ? ?
C19 0.6649 0.2325 0.3554 0.0982 Uij ? ?
C20 1.0022 0.2613 0.3672 0.1058 Uij ? ?
C21 0.6058 0.5241 0.2788 0.0531 Uij ? ?
C22 0.6350 0.5891 0.2544 0.0896 Uij ? ?
C23 0.5421 0.5227 0.3585 0.1004 Uij ? ?
C24 0.5416 0.3110 0.1501 0.0546 Uij ? ?
C25 0.4174 0.3156 0.0692 0.0741 Uij ? ?
C26 0.6672 0.2730 0.1349 0.0660 Uij ? ?
B1 0.7550 0.3019 0.7329 0.1652 Uij ? ?
H1 0.8886 0.3789 0.2514 0.0699 Uij ? ?
H2 0.6099 0.4143 -0.0238 0.1328 Uij ? ?
H3 0.7057 0.4310 -0.0885 0.1328 Uij ? ?
H4 0.7156 0.3660 -0.0476 0.1328 Uij ? ?
H5 0.7773 0.5789 0.0650 0.2011 Uij ? ?
H6 0.7496 0.5494 -0.0279 0.2011 Uij ? ?
H7 0.6436 0.5355 0.0320 0.2011 Uij ? ?
H8 1.0488 0.5421 0.2513 0.2227 Uij ? ?
H9 1.1319 0.5566 0.1791 0.2227 Uij ? ?
H10 0.9751 0.5831 0.1717 0.2227 Uij ? ?
H11 1.1612 0.3828 0.2477 0.1543 Uij ? ?
H12 1.2464 0.4033 0.1791 0.1543 Uij ? ?
H13 1.2174 0.4495 0.2482 0.1543 Uij ? ?
H14 0.9019 0.3144 0.0202 0.1217 Uij ? ?
H15 1.0687 0.3307 0.0431 0.1217 Uij ? ?
H16 0.9974 0.3057 0.1158 0.1217 Uij ? ?
H17 1.1558 0.3526 0.5162 0.1626 Uij ? ?
H18 1.1282 0.3896 0.4291 0.1626 Uij ? ?
H19 1.0920 0.4183 0.5120 0.1626 Uij ? ?
H20 0.8644 0.4218 0.5915 0.1665 Uij ? ?
H21 0.8322 0.4660 0.5115 0.1665 Uij ? ?
H22 0.7027 0.4337 0.5392 0.1665 Uij ? ?
H23 0.5251 0.3744 0.4824 0.1285 Uij ? ?
H24 0.4681 0.3373 0.3961 0.1285 Uij ? ?
H25 0.5236 0.3035 0.4854 0.1285 Uij ? ?
H26 0.5807 0.2444 0.3107 0.1197 Uij ? ?
H27 0.7265 0.2070 0.3305 0.1197 Uij ? ?
H28 0.6338 0.2106 0.4001 0.1197 Uij ? ?
H29 1.0073 0.2221 0.3939 0.1243 Uij ? ?
H30 0.9656 0.2573 0.3052 0.1243 Uij ? ?
H31 1.0981 0.2790 0.3799 0.1243 Uij ? ?
H32 0.5392 0.5049 0.2304 0.0637 Uij ? ?
H33 0.7027 0.6080 0.3027 0.1076 Uij ? ?
H34 0.6758 0.5888 0.2045 0.1076 Uij ? ?
H35 0.5448 0.6114 0.2409 0.1076 Uij ? ?
H36 0.6101 0.5408 0.4072 0.1193 Uij ? ?
H37 0.4518 0.5448 0.3462 0.1193 Uij ? ?
H38 0.5245 0.4815 0.3723 0.1193 Uij ? ?
H39 0.5036 0.2897 0.1927 0.0651 Uij ? ?
H40 0.3402 0.3397 0.0816 0.0873 Uij ? ?
H41 0.4519 0.3343 0.0232 0.0873 Uij ? ?
H42 0.3810 0.2759 0.0514 0.0873 Uij ? ?
H43 0.6326 0.2330 0.1171 0.0820 Uij ? ?
H44 0.7053 0.2913 0.0900 0.0820 Uij ? ?
H45 0.7431 0.2707 0.1879 0.0792 Uij ? ?

loop_
_atom_type_symbol
_atom_type_oxidation_number
_atom_type_number_in_cell
_atom_type_scat_dispersion_real
_atom_type_scat_dispersion_imag
_atom_type_scat_source
C 0 104 0.003 0.002 'International Tables'
H 0 180 0.000 0.000 'International Tables'
Ir 0 8 -1.444 7.990 'International Tables'
S 0 8 0.125 0.123 'International Tables'
B 0 4 0.001 0.001 'International Tables'
F 0 16 0.017 0.010 'International Tables'

loop_
_geom_angle_atom_site_label_1
_geom_angle_atom_site_label_2
_geom_angle_atom_site_label_3
_geom_angle
_geom_angle_site_symmetry_1
_geom_angle_site_symmetry_2
_geom_angle_site_symmetry_3
_geom_angle_publ_flag
Ir2 Ir1 S1 53.924(9) ? ? ? yes
Ir2 Ir1 S2 53.880(8) ? ? ? yes
Ir2 Ir1 C1 154.79(2) ? ? ? yes
Ir2 Ir1 C2 166.25(2) ? ? ? yes
Ir2 Ir1 C3 140.30(2) ? ? ? yes
Ir2 Ir1 C4 124.39(1) ? ? ? yes
Ir2 Ir1 C5 130.58(2) ? ? ? yes
S1 Ir1 S2 77.99(1) ? ? ? yes
S1 Ir1 C1 148.58(2) ? ? ? yes
S1 Ir1 C2 113.05(2) ? ? ? yes
S1 Ir1 C3 98.54(2) ? ? ? yes
S1 Ir1 C4 118.37(2) ? ? ? yes
S1 Ir1 C5 156.52(2) ? ? ? yes
S2 Ir1 C1 110.04(2) ? ? ? yes
S2 Ir1 C2 123.12(2) ? ? ? yes
S2 Ir1 C3 157.74(2) ? ? ? yes
S2 Ir1 C4 159.85(2) ? ? ? yes
S2 Ir1 C5 124.41(2) ? ? ? yes
C1 Ir1 C2 36.59(1) ? ? ? yes
C1 Ir1 C3 62.18(2) ? ? ? yes
C1 Ir1 C4 62.873(9) ? ? ? yes
C1 Ir1 C5 37.556(9) ? ? ? yes
C2 Ir1 C3 37.879(9) ? ? ? yes
C2 Ir1 C4 63.689(9) ? ? ? yes
C2 Ir1 C5 63.01(1) ? ? ? yes
C3 Ir1 C4 38.386(9) ? ? ? yes
C3 Ir1 C5 63.61(2) ? ? ? yes
C4 Ir1 C5 38.216(8) ? ? ? yes
Ir1 Ir2 S1 54.13(2) ? ? ? yes
Ir1 Ir2 S2 54.69(2) ? ? ? yes
Ir1 Ir2 C11 126.70(2) ? ? ? yes
Ir1 Ir2 C12 149.928(9) ? ? ? yes
Ir1 Ir2 C13 169.938(8) ? ? ? yes
Ir1 Ir2 C14 142.14(1) ? ? ? yes
Ir1 Ir2 C15 123.31(2) ? ? ? yes
S1 Ir2 S2 78.59(2) ? ? ? yes
S1 Ir2 C11 108.40(2) ? ? ? yes
S1 Ir2 C12 101.74(2) ? ? ? yes
S1 Ir2 C13 126.50(1) ? ? ? yes
S1 Ir2 C14 163.704(4) ? ? ? yes
S1 Ir2 C15 141.90(1) ? ? ? yes
S2 Ir2 C11 172.387(2) ? ? ? yes
S2 Ir2 C12 146.175(8) ? ? ? yes
S2 Ir2 C13 115.28(2) ? ? ? yes
S2 Ir2 C14 111.11(2) ? ? ? yes
S2 Ir2 C15 134.57(1) ? ? ? yes
C11 Ir2 C12 36.903(7) ? ? ? yes
C11 Ir2 C13 63.34(2) ? ? ? yes
C11 Ir2 C14 62.86(2) ? ? ? yes
C11 Ir2 C15 37.81(1) ? ? ? yes
C12 Ir2 C13 38.180(8) ? ? ? yes
C12 Ir2 C14 62.75(2) ? ? ? yes
C12 Ir2 C15 62.46(1) ? ? ? yes
C13 Ir2 C14 37.94(1) ? ? ? yes
C13 Ir2 C15 63.37(2) ? ? ? yes
C14 Ir2 C15 37.46(1) ? ? ? yes
Ir1 S1 Ir2 71.94(2) ? ? ? yes
Ir1 S1 C21 111.752(10) ? ? ? yes
Ir2 S1 C21 114.32(1) ? ? ? yes
Ir1 S2 Ir2 71.43(2) ? ? ? yes
Ir1 S2 C24 117.131(8) ? ? ? yes
Ir2 S2 C24 108.74(2) ? ? ? yes
Ir1 C1 C2 71.41(2) ? ? ? yes
Ir1 C1 C5 72.21(2) ? ? ? yes
Ir1 C1 C6 126.45(1) ? ? ? yes
C2 C1 C5 110.889(10) ? ? ? yes
C2 C1 C6 123.56(1) ? ? ? yes
C5 C1 C6 125.44(1) ? ? ? yes
Ir1 C2 C1 72.00(2) ? ? ? yes
Ir1 C2 C3 70.00(1) ? ? ? yes
Ir1 C2 C7 129.40(2) ? ? ? yes
C1 C2 C3 107.59(1) ? ? ? yes
C1 C2 C7 126.953(8) ? ? ? yes
C3 C2 C7 125.00(1) ? ? ? yes
Ir1 C3 C2 72.12(2) ? ? ? yes
Ir1 C3 C4 70.81(2) ? ? ? yes
Ir1 C3 C8 125.27(1) ? ? ? yes
C2 C3 C4 108.22(2) ? ? ? yes
C2 C3 C8 127.90(1) ? ? ? yes
C4 C3 C8 123.80(1) ? ? ? yes
Ir1 C4 C3 70.81(1) ? ? ? yes
Ir1 C4 C5 73.19(2) ? ? ? yes
Ir1 C4 C9 124.76(2) ? ? ? yes
C3 C4 C5 107.94(2) ? ? ? yes
C3 C4 C9 127.67(1) ? ? ? yes
C5 C4 C9 124.267(8) ? ? ? yes
Ir1 C5 C1 70.24(1) ? ? ? yes
Ir1 C5 C4 68.60(2) ? ? ? yes
Ir1 C5 C10 131.45(1) ? ? ? yes
C1 C5 C4 105.33(1) ? ? ? yes
C1 C5 C10 126.738(9) ? ? ? yes
C4 C5 C10 127.45(1) ? ? ? yes
Ir2 C11 C12 71.24(1) ? ? ? yes
Ir2 C11 C15 72.41(1) ? ? ? yes
Ir2 C11 C16 126.35(1) ? ? ? yes
C12 C11 C15 108.54(1) ? ? ? yes
C12 C11 C16 128.28(2) ? ? ? yes
C15 C11 C16 122.972(5) ? ? ? yes
Ir2 C12 C11 71.853(9) ? ? ? yes
Ir2 C12 C13 71.56(1) ? ? ? yes
Ir2 C12 C17 127.68(1) ? ? ? yes
C11 C12 C13 109.78(2) ? ? ? yes
C11 C12 C17 126.576(5) ? ? ? yes
C13 C12 C17 123.38(1) ? ? ? yes
Ir2 C13 C12 70.26(1) ? ? ? yes
Ir2 C13 C14 72.69(1) ? ? ? yes
Ir2 C13 C18 128.275(5) ? ? ? yes
C12 C13 C14 106.43(2) ? ? ? yes
C12 C13 C18 128.36(1) ? ? ? yes
C14 C13 C18 124.703(5) ? ? ? yes
Ir2 C14 C13 69.378(8) ? ? ? yes
Ir2 C14 C15 70.556(3) ? ? ? yes
Ir2 C14 C19 129.152(5) ? ? ? yes
C13 C14 C15 107.62(1) ? ? ? yes
C13 C14 C19 124.83(2) ? ? ? yes
C15 C14 C19 127.378(5) ? ? ? yes
Ir2 C15 C11 69.779(8) ? ? ? yes
Ir2 C15 C14 71.99(1) ? ? ? yes
Ir2 C15 C20 125.535(7) ? ? ? yes
C11 C15 C14 107.581(1) ? ? ? yes
C11 C15 C20 128.05(1) ? ? ? yes
C14 C15 C20 124.32(1) ? ? ? yes
S1 C21 C22 106.93(1) ? ? ? yes
S1 C21 C23 109.86(1) ? ? ? yes
C22 C21 C23 111.03(2) ? ? ? yes
S2 C24 C25 109.91(2) ? ? ? yes
S2 C24 C26 115.22(1) ? ? ? yes
C25 C24 C26 112.08(2) ? ? ? yes
F1 B1 F2 108.52(1) ? ? ? yes
F1 B1 F3 109.71(2) ? ? ? yes
F1 B1 F4 111.482(4) ? ? ? yes
F2 B1 F3 106.38(1) ? ? ? yes
F2 B1 F4 118.07(1) ? ? ? yes
F3 B1 F4 102.203(8) ? ? ? yes

loop_
_geom_bond_atom_site_label_1
_geom_bond_atom_site_label_2
_geom_bond_distance
_geom_bond_site_symmetry_1
_geom_bond_site_symmetry_2
_geom_bond_publ_flag
Ir1 Ir2 2.7720(5) ? ? yes
Ir1 S1 2.3628(5) ? ? yes
Ir1 S2 2.3863(7) ? ? yes
Ir1 C1 2.1976(3) ? ? yes
Ir1 C2 2.1902(5) ? ? yes
Ir1 C3 2.1626(5) ? ? yes
Ir1 C4 2.1626(7) ? ? yes
Ir1 C5 2.2235(4) ? ? yes
Ir2 S1 2.3565(3) ? ? yes
Ir2 S2 2.3622(3) ? ? yes
Ir2 C11 2.1709(3) ? ? yes
Ir2 C12 2.1632 ? ? yes
Ir2 C13 2.1803(3) ? ? yes
Ir2 C14 2.2240(4) ? ? yes
Ir2 C15 2.2053(4) ? ? yes
S1 C21 1.8674(4) ? ? yes
S2 C24 1.8500(3) ? ? yes
F1 B1 1.3680(3) ? ? yes
F2 B1 1.2472(2) ? ? yes
F3 B1 1.2929(3) ? ? yes
F4 B1 1.1752(2) ? ? yes
C1 C2 1.3774(2) ? ? yes
C1 C5 1.4234(3) ? ? yes
C1 C6 1.5192(2) ? ? yes
C2 C3 1.4131(2) ? ? yes
C2 C7 1.5200(3) ? ? yes
C3 C4 1.4219(2) ? ? yes
C3 C8 1.5204(3) ? ? yes
C4 C5 1.4369(3) ? ? yes
C4 C9 1.4877(3) ? ? yes
C5 C10 1.4745(2) ? ? yes
C11 C12 1.3718(3) ? ? yes
C11 C15 1.4184(3) ? ? yes
C11 C16 1.5219(4) ? ? yes
C12 C13 1.4206(3) ? ? yes
C12 C17 1.5168(3) ? ? yes
C13 C14 1.4322(2) ? ? yes
C13 C18 1.5002(4) ? ? yes
C14 C15 1.4223(4) ? ? yes
C14 C19 1.5039(2) ? ? yes
C15 C20 1.4818(2) ? ? yes
C21 C22 1.5156(2) ? ? yes
C21 C23 1.5084(1) ? ? yes
C24 C25 1.4942(2) ? ? yes
C24 C26 1.5035(3) ? ? yes
